data_4322758
loop_
_publ_author_name
'Michael Ruf'
'Andrew M. Lawrence'
'Bruce C. Noll'
'Cortlandt G. Pierpont'

_publ_section_title
;
 Silicon and Zinc Coordination to Peripheral Catechol Sites of
 (2,3,9,10,16,17,23,24-Octahydroxyphthalocyaninato)nickel(II).
 Phthalocyanine Coordination Chemistry at the Edge
;
_journal_name_full 'Inorganic Chemistry'
_journal_page_first 1992
_journal_page_last 1999
_journal_paper_doi 10.1021/ic980036g
_journal_volume 37
_journal_year 1998
_chemical_formula_sum 'C194 H205 B4 N35 Ni O8 Zn4'
_chemical_formula_weight 3518.36
_chemical_name_common '[OH)~4~PcNi](OznTp^Cum,Me^)~4~'
_chemical_name_systematic
;
 ?
;
_space_group_IT_number 2
_symmetry_cell_setting triclinic
_symmetry_space_group_name_Hall '-P 1'
_symmetry_space_group_name_H-M 'P -1'
_atom_sites_solution_hydrogens geom
_atom_sites_solution_primary direct
_atom_sites_solution_secondary difmap
_audit_creation_method SHELXL-97
_cell_angle_alpha 110.78(3)
_cell_angle_beta 116.59(3)
_cell_angle_gamma 96.35(2)
_cell_formula_units_Z 1
_cell_length_a 18.664(5)
_cell_length_b 17.566(5)
_cell_length_c 18.708(7)
_cell_measurement_reflns_used 8192
_cell_measurement_temperature 161(2)
_cell_measurement_theta_max 31.31
_cell_measurement_theta_min 0
_cell_volume 4854(4)
_computing_cell_refinement 'Siemens XSCANS'
_computing_data_collection 'Siemens XSCANS'
_computing_data_reduction 'Siemens SHELXTL'
_computing_molecular_graphics 'Siemens SHELXTL'
_computing_publication_material 'Siemens SHELXTL'
_computing_structure_refinement 'SHELXL-97 (Sheldrick, 1997)'
_computing_structure_solution 'SHELXS-97 (Sheldrick, 1990)'
_diffrn_ambient_temperature 161(2)
_diffrn_measured_fraction_theta_full 0.979
_diffrn_measured_fraction_theta_max 0.979
_diffrn_measurement_device_type 'Siemens Smart CCD'
_diffrn_measurement_method '\w scans'
_diffrn_radiation_monochromator graphite
_diffrn_radiation_source 'sealed tube'
_diffrn_radiation_type MoK\a
_diffrn_radiation_wavelength 0.71073
_diffrn_reflns_av_R_equivalents 0.0798
_diffrn_reflns_av_sigmaI/netI 0.0936
_diffrn_reflns_limit_h_max 19
_diffrn_reflns_limit_h_min -22
_diffrn_reflns_limit_k_max 19
_diffrn_reflns_limit_k_min -20
_diffrn_reflns_limit_l_max 22
_diffrn_reflns_limit_l_min 0
_diffrn_reflns_number 59695
_diffrn_reflns_theta_full 25.00
_diffrn_reflns_theta_max 25.00
_diffrn_reflns_theta_min 1.37
_exptl_absorpt_coefficient_mu 0.646
_exptl_absorpt_correction_T_max 0.9156
_exptl_absorpt_correction_T_min 0.7414
_exptl_absorpt_correction_type psi-scan
_exptl_crystal_colour black/purple
_exptl_crystal_density_diffrn 1.204
_exptl_crystal_density_method 'not measured'
_exptl_crystal_description parallelepiped
_exptl_crystal_F_000 1846
_exptl_crystal_size_max 0.49
_exptl_crystal_size_mid 0.23
_exptl_crystal_size_min 0.14
_refine_diff_density_max 1.287
_refine_diff_density_min -0.720
_refine_diff_density_rms 0.118
_refine_ls_extinction_method none
_refine_ls_goodness_of_fit_ref 1.055
_refine_ls_hydrogen_treatment refall
_refine_ls_matrix_type full
_refine_ls_number_parameters 1159
_refine_ls_number_reflns 16754
_refine_ls_number_restraints 54
_refine_ls_restrained_S_all 1.054
_refine_ls_R_factor_all 0.1470
_refine_ls_R_factor_gt 0.0840
_refine_ls_shift/su_max 0.009
_refine_ls_shift/su_mean 0.000
_refine_ls_structure_factor_coef Fsqd
_refine_ls_weighting_details 'calc w=1/[\s^2^(Fo^2^)+(0.1603P)^2^+0.2973P] where P=(Fo^2^+2Fc^2^)/3'
_refine_ls_weighting_scheme calc
_refine_ls_wR_factor_gt 0.2197
_refine_ls_wR_factor_ref 0.2725
_reflns_number_gt 9451
_reflns_number_total 16754
_reflns_threshold_expression >2sigma(I)
_cod_data_source_file ic980036g_4.cif
_cod_data_source_block ruf18
_cod_original_cell_volume 4854(3)
_cod_database_code 4322758

loop_
_symmetry_equiv_pos_as_xyz
'x, y, z'
'-x, -y, -z'

loop_
_atom_site_label
_atom_site_type_symbol
_atom_site_fract_x
_atom_site_fract_y
_atom_site_fract_z
_atom_site_U_iso_or_equiv
_atom_site_adp_type
_atom_site_occupancy
_atom_site_calc_flag
_atom_site_refinement_flags
_atom_site_disorder_assembly
_atom_site_disorder_group
Ni Ni 0.5000 0.5000 0.5000 0.0320(3) Uani 1 d S . .
N1 N 0.5677(3) 0.4412(3) 0.5558(3) 0.0350(11) Uani 1 d . . .
N2 N 0.5470(3) 0.4874(3) 0.4265(3) 0.0354(11) Uani 1 d . . .
N3 N 0.6409(3) 0.4083(3) 0.4750(3) 0.0362(11) Uani 1 d . . .
N4 N 0.4779(3) 0.5615(3) 0.3419(3) 0.0426(12) Uani 1 d . . .
C1 C 0.5680(4) 0.4209(4) 0.6203(4) 0.0372(13) Uani 1 d . . .
C2 C 0.6249(4) 0.3730(4) 0.6425(4) 0.0351(13) Uani 1 d . . .
C3 C 0.6448(4) 0.3365(4) 0.7025(4) 0.0416(14) Uani 1 d . . .
H3B H 0.6211 0.3445 0.7392 0.050 Uiso 1 calc R . .
C4 C 0.6994(4) 0.2890(4) 0.7065(4) 0.0395(14) Uani 1 d . . .
C5 C 0.7371(4) 0.2831(4) 0.6528(4) 0.0393(14) Uani 1 d . . .
C6 C 0.7208(4) 0.3236(4) 0.5961(4) 0.0392(14) Uani 1 d . . .
H6A H 0.7479 0.3213 0.5632 0.047 Uiso 1 calc R . .
C7 C 0.6619(4) 0.3670(4) 0.5923(4) 0.0365(13) Uani 1 d . . .
C8 C 0.6243(4) 0.4087(4) 0.5369(4) 0.0347(13) Uani 1 d . . .
C9 C 0.6038(4) 0.4443(4) 0.4230(4) 0.0342(13) Uani 1 d . . .
C10 C 0.6203(4) 0.4431(3) 0.3549(4) 0.0330(12) Uani 1 d . . .
C11 C 0.6701(4) 0.4067(4) 0.3243(4) 0.0407(14) Uani 1 d . . .
H11A H 0.7019 0.3751 0.3502 0.049 Uiso 1 calc R . .
C12 C 0.6719(4) 0.4177(4) 0.2564(4) 0.0411(14) Uani 1 d . . .
C13 C 0.6268(4) 0.4685(4) 0.2212(4) 0.0474(16) Uani 1 d . . .
C14 C 0.5776(4) 0.5055(4) 0.2505(4) 0.0476(16) Uani 1 d . . .
H14A H 0.5472 0.5387 0.2262 0.057 Uiso 1 calc R . .
C15 C 0.5753(4) 0.4911(4) 0.3187(4) 0.0389(14) Uani 1 d . . .
C16 C 0.5289(4) 0.5164(4) 0.3629(4) 0.0363(13) Uani 1 d . . .
Zn1 Zn 0.78037(5) 0.17067(5) 0.74194(5) 0.0477(2) Uani 1 d . . .
O1 O 0.7176(3) 0.2481(3) 0.7563(3) 0.0461(10) Uani 1 d . . .
O2 O 0.7887(3) 0.2364(3) 0.6601(3) 0.0487(11) Uani 1 d . . .
H2A H 0.8085 0.2362 0.6276 0.073 Uiso 1 calc R . .
N101 N 0.9084(4) 0.2009(4) 0.8042(4) 0.0556(15) Uani 1 d . . .
N102 N 0.7717(4) 0.0914(3) 0.8052(4) 0.0525(14) Uani 1 d . . .
N103 N 0.7513(4) 0.0570(3) 0.6345(4) 0.0490(14) Uani 1 d . . .
N104 N 0.9354(4) 0.1299(4) 0.7969(4) 0.0593(16) Uani 1 d . . .
N105 N 0.8274(4) 0.0439(4) 0.8068(4) 0.0575(15) Uani 1 d . . .
N106 N 0.8074(4) 0.0128(4) 0.6567(4) 0.0574(15) Uani 1 d . . .
B101 B 0.8734(6) 0.0420(6) 0.7554(6) 0.061(2) Uani 1 d . . .
H30A H 0.9050 -0.0001 0.7595 0.073 Uiso 1 calc R . .
C101 C 1.0166(6) 0.1540(6) 0.8185(6) 0.079(3) Uani 1 d . . .
C102 C 1.0414(5) 0.2405(6) 0.8399(6) 0.079(3) Uani 1 d . . .
H10A H 1.0952 0.2745 0.8575 0.095 Uiso 1 calc R . .
C103 C 0.9701(5) 0.2678(5) 0.8299(5) 0.064(2) Uani 1 d . . .
C104 C 1.0670(6) 0.0918(6) 0.8185(8) 0.105(4) Uani 1 d . . .
H10B H 1.0317 0.0354 0.8016 0.158 Uiso 1 calc R . .
H10C H 1.1172 0.1137 0.8786 0.158 Uiso 1 calc R . .
H10D H 1.0846 0.0860 0.7753 0.158 Uiso 1 calc R . .
C105 C 0.9598(4) 0.3511(5) 0.8392(5) 0.0606(19) Uani 1 d . . .
C106 C 0.9950(5) 0.3982(6) 0.8094(7) 0.082(3) Uani 1 d . . .
H10E H 1.0295 0.3773 0.7875 0.098 Uiso 1 calc R . .
C107 C 0.9808(5) 0.4738(6) 0.8111(6) 0.084(3) Uani 1 d . . .
H10F H 1.0039 0.5028 0.7881 0.101 Uiso 1 calc R . .
C108 C 0.9338(5) 0.5081(5) 0.8453(5) 0.067(2) Uani 1 d . . .
C109 C 0.8989(5) 0.4634(5) 0.8767(5) 0.070(2) Uani 1 d . . .
H10G H 0.8653 0.4853 0.8998 0.084 Uiso 1 calc R . .
C110 C 0.9136(5) 0.3853(5) 0.8741(5) 0.064(2) Uani 1 d . . .
H11B H 0.8909 0.3560 0.8971 0.077 Uiso 1 calc R . .
C111 C 0.9132(6) 0.5901(5) 0.8434(6) 0.078(2) Uani 1 d . . .
H11C H 0.9451 0.6126 0.8202 0.093 Uiso 1 calc R . .
C112 C 0.9437(8) 0.6618(6) 0.9369(7) 0.113(4) Uani 1 d . . .
H11D H 0.9312 0.7130 0.9319 0.170 Uiso 1 calc R . .
H11E H 1.0049 0.6759 0.9758 0.170 Uiso 1 calc R . .
H11F H 0.9146 0.6423 0.9628 0.170 Uiso 1 calc R . .
C113 C 0.8208(6) 0.5718(6) 0.7791(7) 0.087(3) Uani 1 d . . .
H11G H 0.8041 0.5292 0.7189 0.130 Uiso 1 calc R . .
H11H H 0.8112 0.6250 0.7773 0.130 Uiso 1 calc R . .
H11I H 0.7868 0.5492 0.7991 0.130 Uiso 1 calc R . .
C114 C 0.8227(5) -0.0048(5) 0.8488(5) 0.0596(19) Uani 1 d . . .
C115 C 0.7648(5) 0.0108(4) 0.8742(4) 0.0552(18) Uani 1 d . . .
H11J H 0.7488 -0.0139 0.9047 0.066 Uiso 1 calc R . .
C116 C 0.7340(4) 0.0711(4) 0.8455(4) 0.0441(15) Uani 1 d . . .
C117 C 0.8731(6) -0.0652(6) 0.8608(6) 0.083(3) Uani 1 d . . .
H11K H 0.8606 -0.0929 0.8930 0.125 Uiso 1 calc R . .
H11L H 0.9336 -0.0329 0.8955 0.125 Uiso 1 calc R . .
H11M H 0.8579 -0.1092 0.8019 0.125 Uiso 1 calc R . .
C118 C 0.6694(4) 0.1069(4) 0.8542(4) 0.0480(16) Uani 1 d . . .
C119 C 0.6181(4) 0.1340(4) 0.7941(4) 0.0525(17) Uani 1 d . . .
H11N H 0.6250 0.1305 0.7458 0.063 Uiso 1 calc R . .
C120 C 0.5576(5) 0.1658(5) 0.8039(5) 0.0609(19) Uani 1 d . . .
H12A H 0.5243 0.1857 0.7631 0.073 Uiso 1 calc R . .
C121 C 0.5437(4) 0.1699(5) 0.8717(5) 0.0563(18) Uani 1 d . . .
C122 C 0.5927(5) 0.1412(5) 0.9297(5) 0.0613(19) Uani 1 d . . .
H12B H 0.5838 0.1428 0.9763 0.074 Uiso 1 calc R . .
C123 C 0.6544(4) 0.1102(4) 0.9218(4) 0.0529(17) Uani 1 d . . .
H12C H 0.6876 0.0907 0.9630 0.064 Uiso 1 calc R . .
C124 C 0.4770(5) 0.2077(6) 0.8829(6) 0.078(2) Uani 1 d . . .
H12D H 0.4711 0.1957 0.9287 0.094 Uiso 1 calc R . .
C125 C 0.5073(9) 0.3047(7) 0.9194(10) 0.144(5) Uani 1 d . . .
H12E H 0.5633 0.3291 0.9745 0.216 Uiso 1 calc R . .
H12F H 0.4673 0.3288 0.9325 0.216 Uiso 1 calc R . .
H12G H 0.5111 0.3187 0.8746 0.216 Uiso 1 calc R . .
C126 C 0.3911(6) 0.1671(9) 0.7978(7) 0.124(4) Uani 1 d . . .
H12H H 0.3509 0.1929 0.8089 0.186 Uiso 1 calc R . .
H12I H 0.3717 0.1051 0.7782 0.186 Uiso 1 calc R . .
H12J H 0.3949 0.1767 0.7510 0.186 Uiso 1 calc R . .
C127 C 0.7905(6) -0.0527(5) 0.5792(6) 0.069(2) Uani 1 d . . .
C128 C 0.7254(6) -0.0509(5) 0.5099(6) 0.074(2) Uani 1 d . . .
H12K H 0.7011 -0.0890 0.4482 0.089 Uiso 1 calc R . .
C129 C 0.7000(5) 0.0165(4) 0.5446(5) 0.0534(17) Uani 1 d . . .
C130 C 0.8392(7) -0.1151(6) 0.5784(7) 0.109(4) Uani 1 d . . .
H13A H 0.8851 -0.0978 0.6398 0.163 Uiso 1 calc R . .
H13B H 0.8630 -0.1152 0.5411 0.163 Uiso 1 calc R . .
H13C H 0.8012 -0.1728 0.5537 0.163 Uiso 1 calc R . .
C131 C 0.6317(4) 0.0465(4) 0.4992(5) 0.0521(17) Uani 1 d . . .
C132 C 0.6013(5) 0.0303(5) 0.4101(5) 0.067(2) Uani 1 d . . .
H13D H 0.6270 0.0003 0.3804 0.081 Uiso 1 calc R . .
C133 C 0.5373(5) 0.0551(5) 0.3647(6) 0.071(2) Uani 1 d . . .
H13E H 0.5180 0.0409 0.3037 0.085 Uiso 1 calc R . .
C134 C 0.4993(5) 0.1012(5) 0.4055(5) 0.065(2) Uani 1 d . . .
C135 C 0.5279(5) 0.1182(5) 0.4954(6) 0.069(2) Uani 1 d . . .
H13F H 0.5027 0.1492 0.5251 0.082 Uiso 1 calc R . .
C136 C 0.5923(5) 0.0899(5) 0.5405(5) 0.065(2) Uani 1 d . . .
H13G H 0.6097 0.1002 0.6001 0.078 Uiso 1 calc R . .
C137 C 0.4308(6) 0.1363(5) 0.3564(6) 0.085(3) Uani 1 d . . .
H13H H 0.4047 0.0995 0.2906 0.102 Uiso 1 calc R . .
C138 C 0.4698(7) 0.2255(6) 0.3760(8) 0.121(4) Uani 1 d . . .
H13I H 0.4256 0.2465 0.3438 0.181 Uiso 1 calc R . .
H13J H 0.5106 0.2255 0.3564 0.181 Uiso 1 calc R . .
H13K H 0.4991 0.2631 0.4407 0.181 Uiso 1 calc R . .
C139 C 0.3617(6) 0.1312(8) 0.3746(8) 0.111(4) Uani 1 d . . .
H13L H 0.3202 0.1535 0.3407 0.167 Uiso 1 calc R . .
H13M H 0.3849 0.1655 0.4389 0.167 Uiso 1 calc R . .
H13N H 0.3342 0.0711 0.3562 0.167 Uiso 1 calc R . .
Zn2 Zn 0.75637(5) 0.29341(5) 0.21768(5) 0.0459(2) Uani 1 d . . .
O3 O 0.7147(3) 0.3851(3) 0.2173(3) 0.0495(11) Uani 1 d . . .
O4 O 0.6337(3) 0.4801(3) 0.1548(3) 0.0645(14) Uani 1 d . . .
H4C H 0.6651 0.4537 0.1434 0.097 Uiso 1 calc R . .
N201 N 0.6837(3) 0.1697(3) 0.1666(3) 0.0464(13) Uani 1 d . . .
N202 N 0.8133(3) 0.2598(4) 0.1470(4) 0.0545(15) Uani 1 d . . .
N203 N 0.8509(3) 0.2911(3) 0.3265(3) 0.0490(14) Uani 1 d . . .
N204 N 0.7301(3) 0.1135(4) 0.1631(3) 0.0538(15) Uani 1 d . . .
N205 N 0.8429(3) 0.1913(4) 0.1524(4) 0.0590(16) Uani 1 d . . .
N206 N 0.8683(3) 0.2144(4) 0.3045(4) 0.0538(14) Uani 1 d . . .
B201 B 0.8263(6) 0.1488(6) 0.2050(5) 0.061(2) Uani 1 d . . .
H40A H 0.8500 0.1002 0.2009 0.073 Uiso 1 calc R . .
C201 C 0.6806(5) 0.0327(5) 0.1290(5) 0.0591(19) Uani 1 d . . .
C202 C 0.6010(5) 0.0349(5) 0.1084(5) 0.0585(18) Uani 1 d . . .
H20A H 0.5525 -0.0126 0.0823 0.070 Uiso 1 calc R . .
C203 C 0.6053(4) 0.1216(4) 0.1333(4) 0.0470(16) Uani 1 d . . .
C204 C 0.7112(6) -0.0448(5) 0.1141(6) 0.084(3) Uani 1 d . . .
H20B H 0.7717 -0.0260 0.1359 0.125 Uiso 1 calc R . .
H20C H 0.6797 -0.0849 0.0499 0.125 Uiso 1 calc R . .
H20D H 0.7019 -0.0737 0.1469 0.125 Uiso 1 calc R . .
C205 C 0.5373(4) 0.1575(4) 0.1290(4) 0.0460(15) Uani 1 d . . .
C206 C 0.5314(4) 0.2303(4) 0.1133(4) 0.0496(16) Uani 1 d . . .
H20E H 0.5714 0.2563 0.1036 0.060 Uiso 1 calc R . .
C207 C 0.4669(4) 0.2635(4) 0.1120(5) 0.0560(18) Uani 1 d . . .
H20F H 0.4648 0.3132 0.1026 0.067 Uiso 1 calc R . .
C208 C 0.4071(5) 0.2286(5) 0.1234(5) 0.0617(19) Uani 1 d . . .
C209 C 0.4128(5) 0.1556(5) 0.1390(5) 0.069(2) Uani 1 d . . .
H20G H 0.3725 0.1300 0.1485 0.082 Uiso 1 calc R . .
C210 C 0.4757(4) 0.1212(5) 0.1405(5) 0.0563(18) Uani 1 d . . .
H21A H 0.4772 0.0714 0.1497 0.068 Uiso 1 calc R . .
C211 C 0.3381(6) 0.2677(6) 0.1218(7) 0.090(3) Uani 1 d . . .
H21B H 0.3384 0.3050 0.0921 0.108 Uiso 1 calc R . .
C212 C 0.3588(8) 0.3259(9) 0.2092(9) 0.196(9) Uani 1 d . . .
H21C H 0.3132 0.3507 0.2044 0.294 Uiso 1 calc R . .
H21D H 0.4118 0.3721 0.2382 0.294 Uiso 1 calc R . .
H21E H 0.3655 0.2951 0.2452 0.294 Uiso 1 calc R . .
C213 C 0.2567(7) 0.2091(9) 0.0670(12) 0.247(13) Uani 1 d . . .
H21F H 0.2158 0.2397 0.0670 0.371 Uiso 1 calc R . .
H21G H 0.2520 0.1675 0.0898 0.371 Uiso 1 calc R . .
H21H H 0.2447 0.1787 0.0057 0.371 Uiso 1 calc R . .
C214 C 0.8785(5) 0.1694(6) 0.1033(5) 0.066(2) Uani 1 d . . .
C215 C 0.8731(4) 0.2245(5) 0.0666(5) 0.069(2) Uani 1 d . . .
H21I H 0.8936 0.2250 0.0285 0.082 Uiso 1 calc R . .
C216 C 0.8323(4) 0.2806(5) 0.0941(5) 0.0576(18) Uani 1 d . . .
C217 C 0.9190(5) 0.1022(6) 0.0958(5) 0.086(3) Uani 1 d . . .
H21J H 0.9405 0.0996 0.0561 0.129 Uiso 1 calc R . .
H21K H 0.8775 0.0465 0.0709 0.129 Uiso 1 calc R . .
H21L H 0.9661 0.1157 0.1553 0.129 Uiso 1 calc R . .
C218 C 0.8084(4) 0.3498(5) 0.0726(5) 0.064(2) Uani 1 d . . .
C219 C 0.7759(6) 0.3409(6) -0.0129(6) 0.077(2) Uani 1 d . . .
H21M H 0.7696 0.2893 -0.0587 0.092 Uiso 1 calc R . .
C220 C 0.7531(6) 0.4033(7) -0.0327(6) 0.088(3) Uani 1 d . . .
H22A H 0.7352 0.3962 -0.0916 0.106 Uiso 1 calc R . .
C221 C 0.7542(6) 0.4788(6) 0.0282(7) 0.083(3) Uani 1 d . . .
C222 C 0.7889(5) 0.4893(6) 0.1163(6) 0.072(2) Uani 1 d . . .
H22B H 0.7944 0.5405 0.1618 0.087 Uiso 1 calc R . .
C223 C 0.8145(5) 0.4267(6) 0.1364(5) 0.069(2) Uani 1 d . . .
H22C H 0.8376 0.4353 0.1965 0.083 Uiso 1 calc R . .
C224 C 0.7229(8) 0.5485(8) 0.0032(8) 0.107(3) Uani 1 d . . .
H22D H 0.7457 0.6023 0.0601 0.128 Uiso 1 calc R A 1
C225 C 0.7553(19) 0.5653(15) -0.045(2) 0.151(12) Uani 0.50 d P B 1
H22E H 0.7371 0.6109 -0.0596 0.227 Uiso 0.50 calc PR B 1
H22F H 0.7346 0.5130 -0.1009 0.227 Uiso 0.50 calc PR B 1
H22G H 0.8173 0.5839 -0.0093 0.227 Uiso 0.50 calc PR B 1
C25A C 0.7208(19) 0.6342(19) 0.078(2) 0.156(12) Uani 0.50 d P B 2
H22X H 0.7307 0.6839 0.0677 0.234 Uiso 0.50 calc PR B 2
H22Y H 0.7652 0.6469 0.1391 0.234 Uiso 0.50 calc PR B 2
H22Z H 0.6655 0.6218 0.0727 0.234 Uiso 0.50 calc PR B 2
C226 C 0.6290(10) 0.5232(9) -0.0464(13) 0.182(7) Uani 1 d . . .
H22H H 0.6114 0.5703 -0.0579 0.273 Uiso 1 calc R . .
H22I H 0.6085 0.5111 -0.0105 0.273 Uiso 1 calc R . .
H22J H 0.6052 0.4717 -0.1037 0.273 Uiso 1 calc R . .
C227 C 0.9212(4) 0.2107(5) 0.3797(5) 0.0558(18) Uani 1 d . . .
C228 C 0.9378(4) 0.2847(5) 0.4521(5) 0.0553(18) Uani 1 d . . .
H22K H 0.9726 0.2998 0.5139 0.066 Uiso 1 calc R . .
C229 C 0.8927(4) 0.3327(4) 0.4149(4) 0.0492(16) Uani 1 d . . .
C230 C 0.9530(5) 0.1365(5) 0.3798(6) 0.080(3) Uani 1 d . . .
H23A H 0.9297 0.0934 0.3178 0.121 Uiso 1 calc R . .
H23B H 0.9352 0.1109 0.4104 0.121 Uiso 1 calc R . .
H23C H 1.0149 0.1566 0.4113 0.121 Uiso 1 calc R . .
C231 C 0.8883(4) 0.4192(4) 0.4611(4) 0.0488(16) Uani 1 d . . .
C232 C 0.8852(4) 0.4789(4) 0.4267(5) 0.0552(17) Uani 1 d . . .
H23D H 0.8901 0.4656 0.3756 0.066 Uiso 1 calc R . .
C233 C 0.8753(5) 0.5559(5) 0.4659(5) 0.0603(19) Uani 1 d . . .
H23E H 0.8720 0.5943 0.4403 0.072 Uiso 1 calc R . .
C234 C 0.8700(5) 0.5793(4) 0.5418(5) 0.0611(19) Uani 1 d . . .
C235 C 0.8741(5) 0.5212(5) 0.5770(5) 0.067(2) Uani 1 d . . .
H23F H 0.8692 0.5352 0.6282 0.080 Uiso 1 calc R . .
C236 C 0.8853(5) 0.4421(4) 0.5384(5) 0.0602(19) Uani 1 d . . .
H23G H 0.8908 0.4045 0.5652 0.072 Uiso 1 calc R . .
C237 C 0.8566(5) 0.6634(5) 0.5833(5) 0.069(2) Uani 1 d . . .
H23H H 0.8644 0.6982 0.5535 0.083 Uiso 1 calc R . .
C238 C 0.9217(6) 0.7160(5) 0.6833(6) 0.084(3) Uani 1 d . . .
H23I H 0.9102 0.7696 0.7068 0.126 Uiso 1 calc R . .
H23J H 0.9785 0.7293 0.6927 0.126 Uiso 1 calc R . .
H23K H 0.9181 0.6828 0.7147 0.126 Uiso 1 calc R . .
C239 C 0.7679(6) 0.6487(6) 0.5632(7) 0.102(3) Uani 1 d . . .
H23L H 0.7601 0.7041 0.5887 0.153 Uiso 1 calc R . .
H23M H 0.7569 0.6131 0.5896 0.153 Uiso 1 calc R . .
H23N H 0.7284 0.6193 0.4980 0.153 Uiso 1 calc R . .
N5 N -0.023(3) 0.0546(18) 0.568(2) 0.238(17) Uani 0.50 d PU C 1
C17 C -0.0472(12) 0.0986(14) 0.5830(13) 0.082(6) Uani 0.50 d PU C 1
C18 C -0.0973(12) 0.1706(16) 0.5827(10) 0.142(12) Uani 0.50 d PU C 1
H18A H -0.0596 0.2249 0.5983 0.213 Uiso 0.50 calc PR C 1
H18B H -0.1145 0.1801 0.6268 0.213 Uiso 0.50 calc PR C 1
H18C H -0.1476 0.1496 0.5228 0.213 Uiso 0.50 calc PR C 1
N6 N -0.2472(12) 0.0570(14) 0.3443(12) 0.103(7) Uani 0.50 d PU D 1
C19 C -0.2697(15) 0.119(2) 0.3557(12) 0.116(11) Uani 0.50 d PU D 1
C20 C -0.2922(9) 0.1871(10) 0.3726(9) 0.055(4) Uani 0.50 d PU D 1
H20H H -0.2920 0.2116 0.3331 0.083 Uiso 0.50 calc PR D 1
H20I H -0.2525 0.2295 0.4353 0.083 Uiso 0.50 calc PR D 1
H20J H -0.3493 0.1718 0.3623 0.083 Uiso 0.50 calc PR D 1
N7 N 0.1141(17) 0.2965(16) 0.6573(15) 0.125(9) Uani 0.50 d PU E 1
C21 C 0.175(2) 0.2958(14) 0.6621(17) 0.110(10) Uani 0.50 d PU E 1
C22 C 0.2591(18) 0.2982(13) 0.6818(19) 0.157(13) Uani 0.50 d PU E 1
H22L H 0.2986 0.3281 0.7469 0.236 Uiso 0.50 calc PR E 1
H22M H 0.2755 0.3288 0.6539 0.236 Uiso 0.50 calc PR E 1
H22N H 0.2607 0.2393 0.6580 0.236 Uiso 0.50 calc PR E 1

loop_
_atom_site_aniso_label
_atom_site_aniso_U_11
_atom_site_aniso_U_22
_atom_site_aniso_U_33
_atom_site_aniso_U_23
_atom_site_aniso_U_13
_atom_site_aniso_U_12
Ni 0.0424(6) 0.0426(6) 0.0327(5) 0.0250(5) 0.0267(5) 0.0288(5)
N1 0.044(3) 0.048(3) 0.034(2) 0.027(2) 0.026(2) 0.031(2)
N2 0.049(3) 0.047(3) 0.035(3) 0.028(2) 0.031(2) 0.034(2)
N3 0.044(3) 0.049(3) 0.039(3) 0.029(2) 0.030(2) 0.029(2)
N4 0.059(3) 0.056(3) 0.047(3) 0.037(3) 0.039(3) 0.041(3)
C1 0.046(4) 0.047(3) 0.035(3) 0.024(3) 0.027(3) 0.027(3)
C2 0.044(3) 0.040(3) 0.037(3) 0.023(3) 0.026(3) 0.026(3)
C3 0.047(4) 0.057(4) 0.042(3) 0.033(3) 0.028(3) 0.030(3)
C4 0.047(4) 0.047(3) 0.039(3) 0.029(3) 0.023(3) 0.028(3)
C5 0.040(3) 0.053(4) 0.043(3) 0.030(3) 0.027(3) 0.028(3)
C6 0.047(4) 0.051(4) 0.042(3) 0.029(3) 0.032(3) 0.030(3)
C7 0.048(4) 0.051(3) 0.039(3) 0.032(3) 0.032(3) 0.033(3)
C8 0.043(3) 0.046(3) 0.031(3) 0.023(3) 0.024(3) 0.029(3)
C9 0.036(3) 0.041(3) 0.038(3) 0.023(3) 0.024(3) 0.023(3)
C10 0.041(3) 0.043(3) 0.031(3) 0.021(3) 0.026(3) 0.022(3)
C11 0.038(3) 0.049(4) 0.043(3) 0.024(3) 0.024(3) 0.020(3)
C12 0.049(4) 0.054(4) 0.041(3) 0.025(3) 0.034(3) 0.029(3)
C13 0.065(4) 0.063(4) 0.041(3) 0.031(3) 0.039(3) 0.035(4)
C14 0.064(4) 0.065(4) 0.055(4) 0.043(3) 0.045(4) 0.046(4)
C15 0.054(4) 0.046(3) 0.042(3) 0.026(3) 0.036(3) 0.032(3)
C16 0.055(4) 0.043(3) 0.037(3) 0.027(3) 0.033(3) 0.034(3)
Zn1 0.0531(5) 0.0615(5) 0.0530(5) 0.0379(4) 0.0324(4) 0.0408(4)
O1 0.060(3) 0.060(3) 0.047(2) 0.038(2) 0.034(2) 0.040(2)
O2 0.061(3) 0.071(3) 0.058(3) 0.047(2) 0.043(2) 0.052(2)
N101 0.050(4) 0.079(4) 0.063(4) 0.048(3) 0.032(3) 0.041(3)
N102 0.060(4) 0.061(3) 0.057(3) 0.040(3) 0.031(3) 0.041(3)
N103 0.060(4) 0.058(3) 0.061(4) 0.040(3) 0.040(3) 0.044(3)
N104 0.057(4) 0.084(4) 0.067(4) 0.049(3) 0.037(3) 0.054(3)
N105 0.064(4) 0.074(4) 0.064(4) 0.047(3) 0.037(3) 0.050(3)
N106 0.072(4) 0.061(4) 0.071(4) 0.042(3) 0.047(3) 0.045(3)
B101 0.068(6) 0.070(6) 0.071(6) 0.044(5) 0.040(5) 0.052(5)
C101 0.070(6) 0.109(7) 0.079(6) 0.054(5) 0.040(5) 0.058(5)
C102 0.054(5) 0.101(7) 0.075(6) 0.035(5) 0.030(4) 0.038(5)
C103 0.051(5) 0.075(5) 0.062(5) 0.033(4) 0.024(4) 0.029(4)
C104 0.064(6) 0.115(8) 0.148(10) 0.065(7) 0.053(6) 0.064(6)
C105 0.044(4) 0.082(5) 0.060(4) 0.037(4) 0.026(4) 0.025(4)
C106 0.061(5) 0.088(6) 0.111(7) 0.052(6) 0.050(5) 0.027(5)
C107 0.068(6) 0.104(7) 0.102(7) 0.056(6) 0.053(5) 0.030(5)
C108 0.061(5) 0.064(5) 0.067(5) 0.035(4) 0.024(4) 0.008(4)
C109 0.070(5) 0.088(6) 0.066(5) 0.042(5) 0.037(4) 0.038(5)
C110 0.064(5) 0.078(5) 0.054(4) 0.038(4) 0.027(4) 0.026(4)
C111 0.073(6) 0.082(6) 0.080(6) 0.041(5) 0.040(5) 0.020(5)
C112 0.156(11) 0.081(7) 0.083(7) 0.038(6) 0.052(7) 0.017(7)
C113 0.088(7) 0.081(6) 0.106(7) 0.057(5) 0.050(6) 0.034(5)
C114 0.072(5) 0.070(5) 0.064(5) 0.047(4) 0.038(4) 0.047(4)
C115 0.062(5) 0.067(5) 0.043(4) 0.034(3) 0.025(3) 0.028(4)
C116 0.047(4) 0.050(4) 0.044(4) 0.028(3) 0.024(3) 0.023(3)
C117 0.106(7) 0.102(6) 0.093(6) 0.074(5) 0.058(6) 0.083(6)
C118 0.056(4) 0.044(4) 0.045(4) 0.024(3) 0.024(3) 0.016(3)
C119 0.058(4) 0.067(4) 0.043(4) 0.029(3) 0.028(3) 0.031(4)
C120 0.071(5) 0.076(5) 0.061(4) 0.043(4) 0.040(4) 0.043(4)
C121 0.054(4) 0.066(5) 0.051(4) 0.019(4) 0.035(4) 0.018(4)
C122 0.065(5) 0.087(5) 0.044(4) 0.036(4) 0.031(4) 0.029(4)
C123 0.058(4) 0.061(4) 0.043(4) 0.028(3) 0.026(3) 0.020(3)
C124 0.077(6) 0.119(7) 0.069(5) 0.049(5) 0.051(5) 0.052(5)
C125 0.185(13) 0.098(8) 0.214(15) 0.055(9) 0.156(13) 0.089(9)
C126 0.085(7) 0.220(13) 0.085(7) 0.066(8) 0.051(6) 0.094(8)
C127 0.089(6) 0.069(5) 0.072(5) 0.036(4) 0.049(5) 0.055(5)
C128 0.098(6) 0.067(5) 0.060(5) 0.024(4) 0.043(5) 0.044(5)
C129 0.070(5) 0.050(4) 0.054(4) 0.027(3) 0.038(4) 0.029(4)
C130 0.129(9) 0.102(7) 0.114(8) 0.043(6) 0.071(7) 0.092(7)
C131 0.059(4) 0.052(4) 0.056(4) 0.029(3) 0.033(4) 0.023(3)
C132 0.080(6) 0.074(5) 0.060(5) 0.037(4) 0.040(4) 0.034(4)
C133 0.079(6) 0.078(5) 0.063(5) 0.039(4) 0.037(5) 0.029(5)
C134 0.063(5) 0.053(4) 0.053(4) 0.026(4) 0.013(4) 0.005(4)
C135 0.067(5) 0.063(5) 0.082(6) 0.035(4) 0.039(5) 0.036(4)
C136 0.063(5) 0.077(5) 0.054(4) 0.030(4) 0.028(4) 0.038(4)
C137 0.077(6) 0.066(5) 0.076(6) 0.041(5) 0.007(5) 0.017(5)
C138 0.114(9) 0.100(8) 0.125(9) 0.080(7) 0.022(7) 0.039(7)
C139 0.076(7) 0.150(10) 0.147(10) 0.102(9) 0.056(7) 0.060(7)
Zn2 0.0458(5) 0.0620(5) 0.0429(4) 0.0245(4) 0.0292(4) 0.0326(4)
O3 0.062(3) 0.066(3) 0.058(3) 0.038(2) 0.047(2) 0.041(2)
O4 0.094(4) 0.095(4) 0.069(3) 0.058(3) 0.068(3) 0.064(3)
N201 0.050(3) 0.057(3) 0.041(3) 0.021(3) 0.028(3) 0.033(3)
N202 0.044(3) 0.066(4) 0.048(3) 0.015(3) 0.028(3) 0.021(3)
N203 0.047(3) 0.056(3) 0.039(3) 0.013(3) 0.021(3) 0.032(3)
N204 0.048(3) 0.065(4) 0.043(3) 0.017(3) 0.022(3) 0.036(3)
N205 0.044(3) 0.079(4) 0.052(3) 0.020(3) 0.027(3) 0.037(3)
N206 0.051(3) 0.062(3) 0.053(3) 0.024(3) 0.028(3) 0.034(3)
B201 0.070(6) 0.083(6) 0.050(5) 0.035(4) 0.036(4) 0.056(5)
C201 0.061(5) 0.056(4) 0.053(4) 0.018(4) 0.026(4) 0.033(4)
C202 0.053(4) 0.058(4) 0.053(4) 0.021(3) 0.021(3) 0.024(3)
C203 0.049(4) 0.056(4) 0.035(3) 0.021(3) 0.018(3) 0.028(3)
C204 0.083(6) 0.064(5) 0.083(6) 0.019(4) 0.033(5) 0.048(5)
C205 0.042(4) 0.057(4) 0.036(3) 0.020(3) 0.017(3) 0.023(3)
C206 0.051(4) 0.053(4) 0.052(4) 0.024(3) 0.030(3) 0.026(3)
C207 0.052(4) 0.055(4) 0.066(5) 0.031(4) 0.029(4) 0.030(3)
C208 0.054(5) 0.067(5) 0.074(5) 0.034(4) 0.037(4) 0.032(4)
C209 0.050(4) 0.102(6) 0.073(5) 0.046(5) 0.042(4) 0.032(4)
C210 0.048(4) 0.061(4) 0.070(5) 0.040(4) 0.029(4) 0.025(3)
C211 0.072(6) 0.109(7) 0.138(9) 0.072(7) 0.073(6) 0.063(6)
C212 0.119(10) 0.171(12) 0.136(11) -0.046(10) 0.021(8) 0.098(10)
C213 0.056(7) 0.145(12) 0.29(2) -0.065(12) 0.023(10) 0.050(8)
C214 0.054(5) 0.093(6) 0.047(4) 0.024(4) 0.027(4) 0.036(4)
C215 0.046(4) 0.093(6) 0.051(4) 0.004(4) 0.035(4) 0.022(4)
C216 0.045(4) 0.075(5) 0.055(4) 0.022(4) 0.033(4) 0.020(4)
C217 0.063(5) 0.125(7) 0.055(5) 0.017(5) 0.031(4) 0.061(5)
C218 0.049(4) 0.085(5) 0.044(4) 0.007(4) 0.035(4) 0.003(4)
C219 0.095(7) 0.075(6) 0.059(5) 0.027(5) 0.046(5) 0.011(5)
C220 0.086(7) 0.108(8) 0.049(5) 0.021(5) 0.037(5) 0.001(6)
C221 0.076(6) 0.089(6) 0.105(7) 0.058(6) 0.054(6) 0.017(5)
C222 0.065(5) 0.094(6) 0.073(5) 0.038(5) 0.049(5) 0.015(5)
C223 0.056(5) 0.095(6) 0.058(5) 0.028(5) 0.038(4) 0.020(4)
C224 0.122(10) 0.114(8) 0.106(8) 0.065(7) 0.064(8) 0.039(7)
C225 0.23(3) 0.14(2) 0.28(4) 0.17(2) 0.21(3) 0.13(2)
C25A 0.19(3) 0.21(3) 0.25(3) 0.18(3) 0.17(3) 0.11(2)
C226 0.133(13) 0.127(11) 0.29(2) 0.131(13) 0.082(14) 0.051(10)
C227 0.053(4) 0.074(5) 0.046(4) 0.027(4) 0.027(3) 0.035(4)
C228 0.039(4) 0.076(5) 0.051(4) 0.031(4) 0.022(3) 0.023(3)
C229 0.038(4) 0.066(4) 0.047(4) 0.024(3) 0.025(3) 0.019(3)
C230 0.070(5) 0.092(6) 0.079(6) 0.039(5) 0.033(5) 0.053(5)
C231 0.044(4) 0.055(4) 0.043(4) 0.017(3) 0.023(3) 0.013(3)
C232 0.056(4) 0.061(4) 0.054(4) 0.028(4) 0.031(4) 0.017(4)
C233 0.065(5) 0.053(4) 0.052(4) 0.021(4) 0.027(4) 0.013(4)
C234 0.065(5) 0.048(4) 0.060(5) 0.020(4) 0.029(4) 0.013(4)
C235 0.083(6) 0.072(5) 0.058(5) 0.027(4) 0.046(4) 0.031(4)
C236 0.083(5) 0.051(4) 0.048(4) 0.018(3) 0.037(4) 0.025(4)
C237 0.072(5) 0.057(5) 0.069(5) 0.019(4) 0.038(4) 0.018(4)
C238 0.101(7) 0.068(5) 0.069(6) 0.019(4) 0.044(5) 0.023(5)
C239 0.090(7) 0.065(6) 0.115(8) 0.012(5) 0.048(6) 0.031(5)
N5 0.50(5) 0.19(2) 0.34(4) 0.20(3) 0.38(4) 0.22(3)
C17 0.102(13) 0.125(15) 0.091(12) 0.071(12) 0.074(11) 0.093(12)
C18 0.086(14) 0.23(3) 0.032(8) 0.011(12) 0.035(9) -0.065(16)
N6 0.077(12) 0.142(17) 0.051(10) 0.018(11) 0.036(8) -0.020(12)
C19 0.072(15) 0.16(2) 0.026(8) -0.015(14) 0.025(9) -0.068(16)
C20 0.047(9) 0.065(10) 0.033(8) 0.009(7) 0.024(7) -0.014(7)
N7 0.15(2) 0.120(16) 0.077(12) 0.057(11) 0.034(15) 0.037(17)
C21 0.17(3) 0.055(11) 0.068(13) 0.031(10) 0.033(18) 0.008(17)
C22 0.12(2) 0.067(13) 0.18(3) 0.074(16) -0.005(18) -0.010(13)

loop_
_atom_type_symbol
_atom_type_description
_atom_type_scat_dispersion_real
_atom_type_scat_dispersion_imag
_atom_type_scat_source
C C 0.0033 0.0016 'International Tables Vol C Tables 4.2.6.8 and 6.1.1.4'
H H 0.0000 0.0000 'International Tables Vol C Tables 4.2.6.8 and 6.1.1.4'
B B 0.0013 0.0007 'International Tables Vol C Tables 4.2.6.8 and 6.1.1.4'
N N 0.0061 0.0033 'International Tables Vol C Tables 4.2.6.8 and 6.1.1.4'
O O 0.0106 0.0060 'International Tables Vol C Tables 4.2.6.8 and 6.1.1.4'
Ni Ni 0.3393 1.1124 'International Tables Vol C Tables 4.2.6.8 and 6.1.1.4'
Zn Zn 0.2839 1.4301 'International Tables Vol C Tables 4.2.6.8 and 6.1.1.4'

loop_
_geom_angle_atom_site_label_1
_geom_angle_atom_site_label_2
_geom_angle_atom_site_label_3
_geom_angle
_geom_angle_site_symmetry_1
_geom_angle_site_symmetry_3
_geom_angle_publ_flag
N2 Ni N2 180.0 2_666 . ?
N2 Ni N1 89.64(18) 2_666 . ?
N2 Ni N1 90.36(18) . . ?
N2 Ni N1 90.36(18) 2_666 2_666 ?
N2 Ni N1 89.64(18) . 2_666 ?
N1 Ni N1 179.998(1) . 2_666 ?
C1 N1 C8 106.8(4) . . ?
C1 N1 Ni 127.0(3) . . ?
C8 N1 Ni 126.1(4) . . ?
C16 N2 C9 105.4(4) . . ?
C16 N2 Ni 127.2(3) . . ?
C9 N2 Ni 127.3(4) . . ?
C8 N3 C9 121.7(5) . . ?
C16 N4 C1 120.2(5) . 2_666 ?
N4 C1 N1 127.9(5) 2_666 . ?
N4 C1 C2 121.6(5) 2_666 . ?
N1 C1 C2 110.4(4) . . ?
C7 C2 C3 122.3(5) . . ?
C7 C2 C1 106.5(5) . . ?
C3 C2 C1 131.2(5) . . ?
C4 C3 C2 118.4(5) . . ?
O1 C4 C3 122.8(5) . . ?
O1 C4 C5 118.9(5) . . ?
C3 C4 C5 118.3(5) . . ?
O2 C5 C6 121.8(5) . . ?
O2 C5 C4 114.8(5) . . ?
C6 C5 C4 123.4(5) . . ?
C7 C6 C5 115.1(5) . . ?
C2 C7 C6 122.4(5) . . ?
C2 C7 C8 106.8(5) . . ?
C6 C7 C8 130.8(5) . . ?
N3 C8 N1 128.0(5) . . ?
N3 C8 C7 122.4(5) . . ?
N1 C8 C7 109.4(5) . . ?
N3 C9 N2 126.3(5) . . ?
N3 C9 C10 122.1(5) . . ?
N2 C9 C10 111.6(5) . . ?
C15 C10 C11 120.9(5) . . ?
C15 C10 C9 105.9(4) . . ?
C11 C10 C9 133.2(5) . . ?
C12 C11 C10 118.5(5) . . ?
O3 C12 C11 126.2(5) . . ?
O3 C12 C13 113.8(5) . . ?
C11 C12 C13 120.0(5) . . ?
C14 C13 O4 119.9(5) . . ?
C14 C13 C12 122.7(5) . . ?
O4 C13 C12 117.4(5) . . ?
C13 C14 C15 115.8(5) . . ?
C10 C15 C14 122.1(5) . . ?
C10 C15 C16 106.6(5) . . ?
C14 C15 C16 131.3(5) . . ?
N4 C16 N2 127.8(5) . . ?
N4 C16 C15 121.7(5) . . ?
N2 C16 C15 110.5(4) . . ?
O1 Zn1 N101 127.0(2) . . ?
O1 Zn1 N103 131.6(2) . . ?
N101 Zn1 N103 96.9(2) . . ?
O1 Zn1 N102 108.92(18) . . ?
N101 Zn1 N102 92.6(2) . . ?
N103 Zn1 N102 85.4(2) . . ?
O1 Zn1 O2 77.87(15) . . ?
N101 Zn1 O2 86.8(2) . . ?
N103 Zn1 O2 86.36(18) . . ?
N102 Zn1 O2 171.61(17) . . ?
C4 O1 Zn1 118.4(4) . . ?
C5 O2 Zn1 108.8(3) . . ?
C103 N101 N104 110.0(6) . . ?
C103 N101 Zn1 134.1(5) . . ?
N104 N101 Zn1 113.2(5) . . ?
C116 N102 N105 107.1(5) . . ?
C116 N102 Zn1 143.8(4) . . ?
N105 N102 Zn1 109.1(4) . . ?
C129 N103 N106 107.0(5) . . ?
C129 N103 Zn1 139.0(4) . . ?
N106 N103 Zn1 113.2(4) . . ?
C101 N104 N101 107.7(7) . . ?
C101 N104 B101 130.9(6) . . ?
N101 N104 B101 120.5(6) . . ?
C114 N105 N102 108.7(5) . . ?
C114 N105 B101 129.4(5) . . ?
N102 N105 B101 121.3(5) . . ?
C127 N106 N103 108.0(6) . . ?
C127 N106 B101 132.3(6) . . ?
N103 N106 B101 119.7(5) . . ?
N104 B101 N106 111.3(6) . . ?
N104 B101 N105 109.8(6) . . ?
N106 B101 N105 108.8(6) . . ?
N104 C101 C102 108.5(7) . . ?
N104 C101 C104 122.0(9) . . ?
C102 C101 C104 129.5(8) . . ?
C101 C102 C103 106.0(8) . . ?
N101 C103 C102 107.7(7) . . ?
N101 C103 C105 123.1(7) . . ?
C102 C103 C105 129.1(8) . . ?
C110 C105 C106 117.3(8) . . ?
C110 C105 C103 122.1(7) . . ?
C106 C105 C103 120.6(7) . . ?
C107 C106 C105 121.8(8) . . ?
C108 C107 C106 121.2(9) . . ?
C107 C108 C109 118.4(8) . . ?
C107 C108 C111 122.1(8) . . ?
C109 C108 C111 119.3(8) . . ?
C108 C109 C110 119.7(8) . . ?
C105 C110 C109 121.5(8) . . ?
C113 C111 C112 111.2(8) . . ?
C113 C111 C108 112.2(7) . . ?
C112 C111 C108 113.2(8) . . ?
N105 C114 C115 108.5(6) . . ?
N105 C114 C117 123.0(7) . . ?
C115 C114 C117 128.5(7) . . ?
C114 C115 C116 105.9(6) . . ?
N102 C116 C115 109.8(6) . . ?
N102 C116 C118 122.6(5) . . ?
C115 C116 C118 127.5(6) . . ?
C119 C118 C123 117.5(6) . . ?
C119 C118 C116 122.4(6) . . ?
C123 C118 C116 120.1(6) . . ?
C120 C119 C118 120.4(6) . . ?
C119 C120 C121 121.7(7) . . ?
C122 C121 C120 118.0(6) . . ?
C122 C121 C124 121.1(7) . . ?
C120 C121 C124 120.9(7) . . ?
C121 C122 C123 121.2(7) . . ?
C122 C123 C118 121.1(7) . . ?
C126 C124 C125 111.4(9) . . ?
C126 C124 C121 112.9(7) . . ?
C125 C124 C121 110.1(8) . . ?
C128 C127 N106 108.8(6) . . ?
C128 C127 C130 128.7(8) . . ?
N106 C127 C130 122.4(7) . . ?
C127 C128 C129 107.3(7) . . ?
N103 C129 C128 108.8(6) . . ?
N103 C129 C131 121.0(6) . . ?
C128 C129 C131 130.2(7) . . ?
C136 C131 C132 117.1(7) . . ?
C136 C131 C129 122.1(6) . . ?
C132 C131 C129 120.7(6) . . ?
C133 C132 C131 123.0(7) . . ?
C132 C133 C134 120.9(8) . . ?
C133 C134 C135 117.6(7) . . ?
C133 C134 C137 121.3(8) . . ?
C135 C134 C137 121.0(8) . . ?
C136 C135 C134 120.7(7) . . ?
C135 C136 C131 120.6(7) . . ?
C139 C137 C138 111.5(9) . . ?
C139 C137 C134 113.6(8) . . ?
C138 C137 C134 110.6(7) . . ?
O3 Zn2 N202 117.0(2) . . ?
O3 Zn2 N203 125.9(2) . . ?
N202 Zn2 N203 92.6(2) . . ?
O3 Zn2 N201 124.8(2) . . ?
N202 Zn2 N201 94.1(2) . . ?
N203 Zn2 N201 94.0(2) . . ?
C12 O3 Zn2 128.3(4) . . ?
C203 N201 N204 106.0(5) . . ?
C203 N201 Zn2 142.5(4) . . ?
N204 N201 Zn2 111.5(4) . . ?
C216 N202 N205 106.4(5) . . ?
C216 N202 Zn2 141.1(5) . . ?
N205 N202 Zn2 112.5(4) . . ?
C229 N203 N206 106.5(5) . . ?
C229 N203 Zn2 140.1(4) . . ?
N206 N203 Zn2 112.0(4) . . ?
C201 N204 N201 110.0(5) . . ?
C201 N204 B201 129.6(6) . . ?
N201 N204 B201 119.9(6) . . ?
C214 N205 N202 111.0(7) . . ?
C214 N205 B201 129.6(6) . . ?
N202 N205 B201 119.3(5) . . ?
C227 N206 N203 109.5(5) . . ?
C227 N206 B201 130.9(6) . . ?
N203 N206 B201 119.6(5) . . ?
N204 B201 N205 109.0(6) . . ?
N204 B201 N206 109.7(6) . . ?
N205 B201 N206 110.7(7) . . ?
N204 C201 C202 107.9(6) . . ?
N204 C201 C204 123.6(7) . . ?
C202 C201 C204 128.4(7) . . ?
C201 C202 C203 106.3(7) . . ?
N201 C203 C202 109.8(6) . . ?
N201 C203 C205 123.2(6) . . ?
C202 C203 C205 127.0(7) . . ?
C210 C205 C206 117.2(6) . . ?
C210 C205 C203 121.0(6) . . ?
C206 C205 C203 121.7(6) . . ?
C207 C206 C205 119.8(7) . . ?
C208 C207 C206 123.1(7) . . ?
C207 C208 C209 117.2(6) . . ?
C207 C208 C211 121.0(7) . . ?
C209 C208 C211 121.8(7) . . ?
C210 C209 C208 121.1(7) . . ?
C209 C210 C205 121.6(7) . . ?
C213 C211 C212 115.1(11) . . ?
C213 C211 C208 114.6(8) . . ?
C212 C211 C208 112.7(8) . . ?
N205 C214 C215 106.0(7) . . ?
N205 C214 C217 126.0(8) . . ?
C215 C214 C217 128.0(7) . . ?
C214 C215 C216 109.0(7) . . ?
N202 C216 C215 107.6(7) . . ?
N202 C216 C218 120.8(6) . . ?
C215 C216 C218 131.6(7) . . ?
C219 C218 C223 116.6(8) . . ?
C219 C218 C216 121.0(7) . . ?
C223 C218 C216 122.4(7) . . ?
C220 C219 C218 121.0(8) . . ?
C219 C220 C221 123.7(9) . . ?
C220 C221 C222 115.4(9) . . ?
C220 C221 C224 123.4(10) . . ?
C222 C221 C224 121.1(9) . . ?
C223 C222 C221 120.2(8) . . ?
C222 C223 C218 122.8(8) . . ?
C225 C224 C226 112.0(17) . . ?
C225 C224 C221 109.2(12) . . ?
C226 C224 C221 111.6(10) . . ?
C225 C224 C25A 116.0(14) . . ?
C226 C224 C25A 85.7(14) . . ?
C221 C224 C25A 120.4(12) . . ?
N206 C227 C228 108.2(6) . . ?
N206 C227 C230 123.2(6) . . ?
C228 C227 C230 128.6(7) . . ?
C227 C228 C229 105.3(6) . . ?
N203 C229 C228 110.5(6) . . ?
N203 C229 C231 120.3(6) . . ?
C228 C229 C231 129.2(6) . . ?
C236 C231 C232 118.2(6) . . ?
C236 C231 C229 120.5(6) . . ?
C232 C231 C229 121.2(6) . . ?
C233 C232 C231 120.9(7) . . ?
C232 C233 C234 121.9(7) . . ?
C233 C234 C235 117.7(7) . . ?
C233 C234 C237 121.6(7) . . ?
C235 C234 C237 120.7(7) . . ?
C234 C235 C236 121.4(7) . . ?
C231 C236 C235 119.8(7) . . ?
C239 C237 C234 110.9(7) . . ?
C239 C237 C238 112.3(8) . . ?
C234 C237 C238 112.7(7) . . ?
N5 C17 C18 166(3) . . ?
N6 C19 C20 177(2) . . ?
N7 C21 C22 172(3) . . ?

loop_
_geom_bond_atom_site_label_1
_geom_bond_atom_site_label_2
_geom_bond_distance
_geom_bond_site_symmetry_2
_geom_bond_publ_flag
Ni N2 1.903(4) 2_666 ?
Ni N2 1.903(4) . ?
Ni N1 1.905(4) . ?
Ni N1 1.905(4) 2_666 ?
N1 C1 1.372(7) . ?
N1 C8 1.375(6) . ?
N2 C16 1.377(7) . ?
N2 C9 1.381(6) . ?
N3 C8 1.324(7) . ?
N3 C9 1.326(7) . ?
N4 C16 1.320(7) . ?
N4 C1 1.332(7) 2_666 ?
C1 N4 1.332(7) 2_666 ?
C1 C2 1.436(7) . ?
C2 C7 1.379(7) . ?
C2 C3 1.414(8) . ?
C3 C4 1.380(8) . ?
C4 O1 1.321(7) . ?
C4 C5 1.446(8) . ?
C5 O2 1.325(6) . ?
C5 C6 1.420(8) . ?
C6 C7 1.395(7) . ?
C7 C8 1.450(7) . ?
C9 C10 1.431(7) . ?
C10 C15 1.388(7) . ?
C10 C11 1.394(7) . ?
C11 C12 1.366(8) . ?
C12 O3 1.352(6) . ?
C12 C13 1.423(8) . ?
C13 C14 1.377(8) . ?
C13 O4 1.385(7) . ?
C14 C15 1.404(8) . ?
C15 C16 1.447(7) . ?
Zn1 O1 1.915(4) . ?
Zn1 N101 2.034(6) . ?
Zn1 N103 2.063(5) . ?
Zn1 N102 2.159(6) . ?
Zn1 O2 2.264(4) . ?
N101 C103 1.321(9) . ?
N101 N104 1.381(7) . ?
N102 C116 1.341(8) . ?
N102 N105 1.400(7) . ?
N103 C129 1.345(9) . ?
N103 N106 1.374(7) . ?
N104 C101 1.352(10) . ?
N104 B101 1.509(11) . ?
N105 C114 1.370(9) . ?
N105 B101 1.546(10) . ?
N106 C127 1.361(9) . ?
N106 B101 1.531(10) . ?
C101 C102 1.389(12) . ?
C101 C104 1.519(10) . ?
C102 C103 1.421(10) . ?
C103 C105 1.456(10) . ?
C105 C110 1.368(10) . ?
C105 C106 1.400(11) . ?
C106 C107 1.375(12) . ?
C107 C108 1.375(11) . ?
C108 C109 1.395(11) . ?
C108 C111 1.539(11) . ?
C109 C110 1.418(10) . ?
C111 C113 1.508(12) . ?
C111 C112 1.535(12) . ?
C114 C115 1.380(10) . ?
C114 C117 1.504(9) . ?
C115 C116 1.416(9) . ?
C116 C118 1.464(9) . ?
C118 C119 1.388(9) . ?
C118 C123 1.396(9) . ?
C119 C120 1.367(9) . ?
C120 C121 1.385(9) . ?
C121 C122 1.366(10) . ?
C121 C124 1.534(10) . ?
C122 C123 1.371(9) . ?
C124 C126 1.506(13) . ?
C124 C125 1.518(13) . ?
C127 C128 1.337(11) . ?
C127 C130 1.498(9) . ?
C128 C129 1.380(9) . ?
C129 C131 1.457(9) . ?
C131 C136 1.390(9) . ?
C131 C132 1.399(10) . ?
C132 C133 1.345(10) . ?
C133 C134 1.384(11) . ?
C134 C135 1.416(11) . ?
C134 C137 1.544(11) . ?
C135 C136 1.388(10) . ?
C137 C139 1.474(13) . ?
C137 C138 1.489(12) . ?
Zn2 O3 1.865(4) . ?
Zn2 N202 2.017(5) . ?
Zn2 N203 2.028(5) . ?
Zn2 N201 2.046(6) . ?
N201 C203 1.335(8) . ?
N201 N204 1.387(6) . ?
N202 C216 1.334(9) . ?
N202 N205 1.395(8) . ?
N203 C229 1.320(8) . ?
N203 N206 1.384(7) . ?
N204 C201 1.348(9) . ?
N204 B201 1.539(11) . ?
N205 C214 1.337(9) . ?
N205 B201 1.537(11) . ?
N206 C227 1.339(8) . ?
N206 B201 1.543(10) . ?
C201 C202 1.366(10) . ?
C201 C204 1.518(9) . ?
C202 C203 1.407(9) . ?
C203 C205 1.460(8) . ?
C205 C210 1.389(9) . ?
C205 C206 1.416(9) . ?
C206 C207 1.388(9) . ?
C207 C208 1.351(10) . ?
C208 C209 1.418(11) . ?
C208 C211 1.517(9) . ?
C209 C210 1.372(9) . ?
C211 C213 1.390(14) . ?
C211 C212 1.425(14) . ?
C214 C215 1.360(11) . ?
C214 C217 1.469(10) . ?
C215 C216 1.405(9) . ?
C216 C218 1.465(11) . ?
C218 C219 1.373(11) . ?
C218 C223 1.401(10) . ?
C219 C220 1.331(12) . ?
C220 C221 1.400(12) . ?
C221 C222 1.404(12) . ?
C221 C224 1.542(14) . ?
C222 C223 1.352(11) . ?
C224 C225 1.38(2) . ?
C224 C226 1.486(17) . ?
C224 C25A 1.68(3) . ?
C227 C228 1.379(9) . ?
C227 C230 1.490(9) . ?
C228 C229 1.397(9) . ?
C229 C231 1.491(9) . ?
C231 C236 1.385(9) . ?
C231 C232 1.405(9) . ?
C232 C233 1.368(9) . ?
C233 C234 1.384(10) . ?
C234 C235 1.389(10) . ?
C234 C237 1.514(10) . ?
C235 C236 1.409(9) . ?
C237 C239 1.493(12) . ?
C237 C238 1.523(11) . ?
N5 C17 0.95(2) . ?
C17 C18 1.66(3) . ?
N6 C19 1.20(4) . ?
C19 C20 1.29(4) . ?
N7 C21 1.11(3) . ?
C21 C22 1.43(4) . ?
